data_7714917
loop_
_publ_author_name
'Pavun, Anna'
'Niess, Raffael'
'Scheibel, Lucas A.'
'Seidl, Michael'
'Hohloch, Stephan'

_publ_section_title
;
 A mesoionic carbene stabilized nickel(II) hydroxide complex: a facile
 precursor for C-H activation chemistry.
;
_journal_issue 6
_journal_name_full 'Dalton transactions (Cambridge, England : 2003)'
_journal_page_first 2749
_journal_page_last 2761
_journal_paper_doi 10.1039/d3dt03746k
_journal_volume 53
_journal_year 2024
_chemical_formula_moiety 'C33 H38 N8 Ni, 0.471(C7 H8), 0.487(C2 H3 N)'
_chemical_formula_sum 'C37.27 H43.23 N8.49 Ni'
_chemical_formula_weight 668.84
_space_group_crystal_system monoclinic
_space_group_IT_number 14
_space_group_name_Hall '-P 2yn'
_space_group_name_H-M_alt 'P 1 21/n 1'
_atom_sites_solution_hydrogens geom
_atom_sites_solution_primary dual
_audit_creation_date 2023-02-06
_audit_creation_method
;
Olex2 1.5-alpha
(compiled 2023.01.27 svn.rdd5efbe3 for OlexSys, GUI svn.r6708)
;
_audit_update_record
;
2023-09-12 deposited with the CCDC.	2024-01-04 downloaded from the CCDC.
;
_cell_angle_alpha 90
_cell_angle_beta 100.0500(10)
_cell_angle_gamma 90
_cell_formula_units_Z 4
_cell_length_a 12.5534(4)
_cell_length_b 11.2678(4)
_cell_length_c 23.8559(10)
_cell_measurement_reflns_used 9490
_cell_measurement_temperature 173.00
_cell_measurement_theta_max 27.509
_cell_measurement_theta_min 2.505
_cell_volume 3322.6(2)
_computing_cell_refinement 'SAINT V8.40B (?, 2016)'
_computing_data_reduction 'SAINT V8.40B (?, 2016)'
_computing_molecular_graphics 'Olex2 1.5-alpha (Dolomanov et al., 2009)'
_computing_publication_material 'Olex2 1.5-alpha (Dolomanov et al., 2009)'
_computing_structure_refinement 'XL  (Sheldrick, 2008)'
_computing_structure_solution 'SHELXT 2018/2 (Sheldrick, 2018)'
_diffrn_ambient_temperature 173.00
_diffrn_measured_fraction_theta_full 0.998
_diffrn_measured_fraction_theta_max 0.996
_diffrn_measurement_device_type 'Bruker D8 Quest, PhotonIII'
_diffrn_measurement_method '\f and \w scans'
_diffrn_radiation_type MoK\a
_diffrn_radiation_wavelength 0.71073
_diffrn_reflns_av_R_equivalents 0.0424
_diffrn_reflns_av_unetI/netI 0.0213
_diffrn_reflns_Laue_measured_fraction_full 0.998
_diffrn_reflns_Laue_measured_fraction_max 0.996
_diffrn_reflns_limit_h_max 14
_diffrn_reflns_limit_h_min -16
_diffrn_reflns_limit_k_max 14
_diffrn_reflns_limit_k_min -14
_diffrn_reflns_limit_l_max 30
_diffrn_reflns_limit_l_min -30
_diffrn_reflns_number 74517
_diffrn_reflns_point_group_measured_fraction_full 0.998
_diffrn_reflns_point_group_measured_fraction_max 0.996
_diffrn_reflns_theta_full 25.242
_diffrn_reflns_theta_max 27.545
_diffrn_reflns_theta_min 2.497
_diffrn_source_current 1.0
_diffrn_source_power 0.05
_diffrn_source_voltage 50.0
_diffrn_standards_number 0
_exptl_absorpt_coefficient_mu 0.625
_exptl_absorpt_correction_T_max 0.7456
_exptl_absorpt_correction_T_min 0.6625
_exptl_absorpt_correction_type multi-scan
_exptl_absorpt_process_details
;
SADABS-2016/2 (Bruker,2016/2) was used for absorption correction.
wR2(int) was 0.0930 before and 0.0507 after correction.
The Ratio of minimum to maximum transmission is 0.8885.
The \l/2 correction factor is Not present.
;
_exptl_crystal_colour orange
_exptl_crystal_colour_primary orange
_exptl_crystal_density_diffrn 1.337
_exptl_crystal_description block
_exptl_crystal_F_000 1417
_exptl_crystal_size_max 0.45
_exptl_crystal_size_mid 0.4
_exptl_crystal_size_min 0.35
_refine_diff_density_max 0.505
_refine_diff_density_min -0.369
_refine_diff_density_rms 0.051
_refine_ls_extinction_method none
_refine_ls_goodness_of_fit_ref 1.026
_refine_ls_hydrogen_treatment constr
_refine_ls_matrix_type full
_refine_ls_number_parameters 529
_refine_ls_number_reflns 7637
_refine_ls_number_restraints 254
_refine_ls_restrained_S_all 1.047
_refine_ls_R_factor_all 0.0406
_refine_ls_R_factor_gt 0.0344
_refine_ls_shift/su_max 0.003
_refine_ls_shift/su_mean 0.000
_refine_ls_structure_factor_coef Fsqd
_refine_ls_weighting_details 'w=1/[\s^2^(Fo^2^)+(0.0502P)^2^+2.1050P] where P=(Fo^2^+2Fc^2^)/3'
_refine_ls_weighting_scheme calc
_refine_ls_wR_factor_gt 0.0925
_refine_ls_wR_factor_ref 0.0971
_reflns_Friedel_coverage 0.000
_reflns_number_gt 6760
_reflns_number_total 7637
_reflns_threshold_expression 'I > 2\s(I)'
_cod_data_source_file d3dt03746k2.cif
_cod_data_source_block sh_169n_0m
_cod_depositor_comments 'Adding full bibliography for 7714908--7714920.cif.'
_cod_database_code 7714917
_shelx_shelxl_version_number 2018/3
_shelx_space_group_comment
;
The symmetry employed for this shelxl refinement is uniquely defined
by the following loop, which should always be used as a source of
symmetry information in preference to the above space-group names.
They are only intended as comments.
;
_shelx_estimated_absorpt_t_max 0.811
_shelx_estimated_absorpt_t_min 0.766
_olex2_refinement_description
;
1. Fixed Uiso
 At 1.2 times of:
  All C(H) groups, All C(H,H) groups, All C(H,H,H,H) groups
 At 1.5 times of:
  All C(H,H,H) groups
2. Restrained distances
 N7-C1H
 1.14 with sigma of 0.02
 C1A-C1B
 1.51 with sigma of 0.02
 C1B-C1C = C1B-C1G = C1D-C1E
 1.39 with sigma of 0.02
 C1H-N7
 1.137 with sigma of 0.01
 C1C-C1D = C1E-C1F = C1F-C1G
 1.38 with sigma of 0.02
 C1H-C1I
 1.456 with sigma of 0.01
 C1I-N7
 2.593 with sigma of 0.02
 C1A-C1C = C1A-C1G
 2.52 with sigma of 0.04
 N7-C1I
 2.59 with sigma of 0.04
 C1B-C1D
 2.42 with sigma of 0.04
 C1B-C1F
 2.41 with sigma of 0.04
 C1C-C1E
 2.39 with sigma of 0.04
 C1D-C1F = C1E-C1G
 2.4 with sigma of 0.04
 C25-C27 \\sim C25-C27A
 with sigma of 0.02
 C25-C26 \\sim C25-C26A
 with sigma of 0.02
 C25-C28 \\sim C25-C28A
 with sigma of 0.02
 C6-C8 \\sim C6-C8A
 with sigma of 0.02
 C12-C10 \\sim C12-C10A
 with sigma of 0.02
 C10-C8 \\sim C10A-C8A
 with sigma of 0.02
 C6-C10 \\sim C6-C10A
 with sigma of 0.04
 C1B-C1C \\sim C1C-C1D \\sim C1D-C1E \\sim C1E-C1F \\sim C1F-C1G \\sim C1G-C1B
 with sigma of 0.02
 C1B-C1F \\sim C1B-C1D \\sim C1G-C1E \\sim C1C-C1G \\sim C1D-C1F \\sim C1C-C1E
 with sigma of 0.04
 C12-C8 \\sim C12-C8A
 with sigma of 0.04
 C1A-C1G \\sim C1A-C1C
 with sigma of 0.04
3. Restrained planarity
 C1A, C1B, C1C, C1D, C1E, C1F, C1G
 with sigma of 0.1
4. Uiso/Uaniso restraints and constraints
N7 \\sim C1H \\sim C1I: within 2A with sigma of 0.04 and sigma for terminal
atoms of 0.08 within 2A
C1A \\sim C1B \\sim C1C \\sim C1D \\sim C1E \\sim C1F \\sim C1G: within 2A with
sigma of 0.04 and sigma for terminal atoms of 0.08 within 2A
C1B \\sim C1A \\sim C1C \\sim C1G \\sim N7 \\sim C1H \\sim C1D \\sim C1F \\sim
C1I \\sim C1E: within 1.9A with sigma of 0.01 and sigma for terminal atoms of
0.02 within 1.9A
Uanis(C27A) \\sim Ueq, Uanis(C28A) \\sim Ueq, Uanis(C26A) \\sim Ueq: with sigma
of 0.01 and sigma for terminal atoms of 0.02
Uanis(C28) \\sim Ueq, Uanis(C26) \\sim Ueq, Uanis(C27) \\sim Ueq: with sigma of
0.01 and sigma for terminal atoms of 0.02
5. Rigid body (RIGU) restrains
 N7, C1H, C1I
 with sigma for 1-2 distances of 0.004 and sigma for 1-3 distances of 0.004
 C1A, C1B, C1C, C1D, C1E, C1F, C1G
 with sigma for 1-2 distances of 0.004 and sigma for 1-3 distances of 0.004
6. Others
 Sof(H6BC)=Sof(H6BD)=Sof(H12C)=Sof(H12D)=Sof(C8A)=Sof(H8AA)=Sof(H8AB)=
 Sof(C10A)=Sof(H10C)=Sof(H10D)=1-FVAR(1)
 Sof(H6AA)=Sof(H6AB)=Sof(H12A)=Sof(H12B)=Sof(C10)=Sof(H10A)=Sof(H10B)=Sof(C8)=
 Sof(H8A)=Sof(H8B)=FVAR(1)
 Sof(C28A)=Sof(H28D)=Sof(H28E)=Sof(H28F)=Sof(C27A)=Sof(H27D)=Sof(H27E)=
 Sof(H27F)=Sof(C26A)=Sof(H26D)=Sof(H26E)=Sof(H26F)=1-FVAR(2)
 Sof(C27)=Sof(H27A)=Sof(H27B)=Sof(H27C)=Sof(C26)=Sof(H26A)=Sof(H26B)=Sof(H26C)=
 Sof(C28)=Sof(H28A)=Sof(H28B)=Sof(H28C)=FVAR(2)
 Sof(N7)=Sof(C1H)=Sof(C1I)=Sof(H1IA)=Sof(H1IB)=Sof(H1IC)=FVAR(3)
 Sof(C1A)=Sof(H1AA)=Sof(H1AB)=Sof(H1AC)=Sof(C1B)=Sof(C1C)=Sof(H1C)=Sof(C1D)=
 Sof(H1D)=Sof(C1E)=Sof(H1E)=Sof(C1F)=Sof(H1F)=Sof(C1G)=Sof(H1G)=FVAR(4)
7.a Secondary CH2 refined with riding coordinates:
 C6(H6AA,H6AB), C6(H6BC,H6BD), C12(H12A,H12B), C12(H12C,H12D), C9(H9A,H9B),
 C7(H7A,H7B), C5(H5A,H5B), C11(H11A,H11B), C10(H10A,H10B), C8(H8A,H8B),
 C8A(H8AA,H8AB), C10A(H10C,H10D)
7.b Aromatic/amide H refined with riding coordinates:
 C20(H20), C17(H17), C22(H22), C15(H15), C1C(H1C), C1D(H1D), C1E(H1E),
 C1F(H1F), C1G(H1G)
7.c Idealised Me refined as rotating group:
 C31(H31A,H31B,H31C), C30(H30A,H30B,H30C), C32(H32A,H32B,H32C), C27(H27A,H27B,
 H27C), C26(H26A,H26B,H26C), C28(H28A,H28B,H28C), C28A(H28D,H28E,H28F),
 C27A(H27D,H27E,H27F), C26A(H26D,H26E,H26F), C1A(H1AA,H1AB,H1AC), C1I(H1IA,H1IB,
 H1IC)
;
_olex2_submission_special_instructions 'No special instructions were received'

loop_
_space_group_symop_operation_xyz
'x, y, z'
'-x+1/2, y+1/2, -z+1/2'
'-x, -y, -z'
'x-1/2, -y-1/2, z-1/2'

loop_
_atom_site_label
_atom_site_type_symbol
_atom_site_fract_x
_atom_site_fract_y
_atom_site_fract_z
_atom_site_U_iso_or_equiv
_atom_site_adp_type
_atom_site_occupancy
_atom_site_site_symmetry_order
_atom_site_calc_flag
_atom_site_refinement_flags_posn
_atom_site_refinement_flags_adp
_atom_site_refinement_flags_occupancy
_atom_site_disorder_assembly
_atom_site_disorder_group
Ni1 Ni 0.51270(2) 0.64757(2) 0.61293(2) 0.02041(7) Uani 1 1 d . . . . .
N2 N 0.43583(11) 0.66562(11) 0.48819(6) 0.0211(3) Uani 1 1 d . . . . .
N10 N 0.42130(10) 0.52009(11) 0.58756(6) 0.0210(3) Uani 1 1 d . . . . .
N1 N 0.50907(10) 0.47862(12) 0.70741(5) 0.0214(3) Uani 1 1 d . . . . .
N6 N 0.52432(10) 0.79683(12) 0.45602(6) 0.0226(3) Uani 1 1 d . . . . .
N4 N 0.44646(11) 0.71924(12) 0.43927(6) 0.0238(3) Uani 1 1 d . . . . .
N3 N 0.55340(11) 0.44262(12) 0.75983(6) 0.0252(3) Uani 1 1 d . . . . .
N5 N 0.62782(11) 0.52456(12) 0.77557(6) 0.0238(3) Uani 1 1 d . . . . .
C1 C 0.55241(12) 0.58017(14) 0.68824(7) 0.0213(3) Uani 1 1 d . . . . .
C23 C 0.35617(12) 0.57519(14) 0.48612(7) 0.0217(3) Uani 1 1 d . . . . .
N40 N 0.56172(15) 0.89051(15) 0.65993(7) 0.0405(4) Uani 1 1 d . . . . .
C13 C 0.37996(12) 0.44084(14) 0.62198(7) 0.0212(3) Uani 1 1 d . . . . .
C2 C 0.50383(12) 0.70646(13) 0.53632(7) 0.0218(3) Uani 1 1 d . . . . .
C24 C 0.35373(12) 0.51086(13) 0.53567(7) 0.0210(3) Uani 1 1 d . . . . .
C19 C 0.26933(13) 0.42746(14) 0.53618(7) 0.0230(3) Uani 1 1 d . . . . .
C4 C 0.56297(12) 0.79321(14) 0.51283(7) 0.0221(3) Uani 1 1 d . . . . .
C14 C 0.41774(12) 0.41458(14) 0.67901(7) 0.0222(3) Uani 1 1 d . . . . .
C20 C 0.19190(13) 0.40794(14) 0.48783(7) 0.0249(3) Uani 1 1 d . . . . .
H20 H 0.135315 0.352506 0.489011 0.030 Uiso 1 1 calc R U . . .
C18 C 0.28601(13) 0.38177(14) 0.59365(7) 0.0230(3) Uani 1 1 d . . . . .
C17 C 0.23132(13) 0.30090(15) 0.62264(7) 0.0270(3) Uani 1 1 d . . . . .
H17 H 0.167364 0.263538 0.603493 0.032 Uiso 1 1 calc R U . . .
C3 C 0.63228(12) 0.60877(14) 0.73538(7) 0.0223(3) Uani 1 1 d . . . . .
C21 C 0.19691(13) 0.46963(14) 0.43740(7) 0.0245(3) Uani 1 1 d . . . . .
C22 C 0.28017(13) 0.55311(14) 0.43745(7) 0.0243(3) Uani 1 1 d . . . . .
H22 H 0.284600 0.595386 0.403480 0.029 Uiso 1 1 calc R U . . .
C6 C 0.65463(14) 0.87285(15) 0.53769(8) 0.0279(3) Uani 1 1 d D . . . .
H6AA H 0.705921 0.828456 0.566401 0.033 Uiso 0.766(6) 1 calc R U P A 1
H6AB H 0.626312 0.940609 0.557056 0.033 Uiso 0.766(6) 1 calc R U P A 1
H6BC H 0.723255 0.827614 0.542892 0.033 Uiso 0.234(6) 1 calc R U P A 2
H6BD H 0.643486 0.901128 0.575530 0.033 Uiso 0.234(6) 1 calc R U P A 2
C40 C 0.55479(15) 0.79604(15) 0.64172(7) 0.0306(4) Uani 1 1 d . . . . .
C12 C 0.55888(14) 0.87494(15) 0.41288(7) 0.0271(3) Uani 1 1 d D . . . .
H12A H 0.494766 0.911709 0.389184 0.032 Uiso 0.766(6) 1 calc R U P A 1
H12B H 0.597547 0.827883 0.387672 0.032 Uiso 0.766(6) 1 calc R U P A 1
H12C H 0.502151 0.934981 0.400325 0.032 Uiso 0.234(6) 1 calc R U P A 2
H12D H 0.568786 0.827325 0.379287 0.032 Uiso 0.234(6) 1 calc R U P A 2
C15 C 0.36430(14) 0.33233(15) 0.70711(7) 0.0272(3) Uani 1 1 d . . . . .
H15 H 0.391854 0.314448 0.745843 0.033 Uiso 1 1 calc R U . . .
C29 C 0.10853(14) 0.44946(16) 0.38508(7) 0.0283(3) Uani 1 1 d . . . . .
C9 C 0.74371(16) 0.63588(17) 0.84928(8) 0.0341(4) Uani 1 1 d . . . . .
H9A H 0.798600 0.628539 0.884346 0.041 Uiso 1 1 calc R U . . .
H9B H 0.686592 0.690841 0.857162 0.041 Uiso 1 1 calc R U . . .
C7 C 0.79629(15) 0.68530(18) 0.80120(8) 0.0356(4) Uani 1 1 d . . . . .
H7A H 0.849830 0.627627 0.791606 0.043 Uiso 1 1 calc R U . . .
H7B H 0.834942 0.759823 0.813817 0.043 Uiso 1 1 calc R U . . .
C5 C 0.71040(14) 0.70974(15) 0.74818(7) 0.0277(3) Uani 1 1 d . . . . .
H5A H 0.670215 0.782843 0.754318 0.033 Uiso 1 1 calc R U . . .
H5B H 0.746684 0.723212 0.715065 0.033 Uiso 1 1 calc R U . . .
C16 C 0.27038(14) 0.27472(16) 0.67975(7) 0.0294(4) Uani 1 1 d . . . . .
C11 C 0.69474(15) 0.51510(16) 0.83259(7) 0.0315(4) Uani 1 1 d . . . . .
H11A H 0.752838 0.455861 0.832170 0.038 Uiso 1 1 calc R U . . .
H11B H 0.649713 0.489068 0.860493 0.038 Uiso 1 1 calc R U . . .
C31 C 0.13233(17) 0.51542(18) 0.33246(8) 0.0375(4) Uani 1 1 d . . . . .
H31A H 0.130346 0.601186 0.339025 0.056 Uiso 1 1 calc R U . . .
H31B H 0.077705 0.494393 0.299379 0.056 Uiso 1 1 calc R U . . .
H31C H 0.204175 0.492866 0.325330 0.056 Uiso 1 1 calc R U . . .
C30 C 0.00054(15) 0.4952(2) 0.39857(9) 0.0422(5) Uani 1 1 d . . . . .
H30A H -0.017500 0.451660 0.431225 0.063 Uiso 1 1 calc R U . . .
H30B H -0.056632 0.483105 0.365434 0.063 Uiso 1 1 calc R U . . .
H30C H 0.006839 0.580005 0.407648 0.063 Uiso 1 1 calc R U . . .
C32 C 0.09914(18) 0.31661(18) 0.37098(9) 0.0409(5) Uani 1 1 d . . . . .
H32A H 0.168808 0.287145 0.363561 0.061 Uiso 1 1 calc R U . . .
H32B H 0.043572 0.304459 0.337143 0.061 Uiso 1 1 calc R U . . .
H32C H 0.079050 0.273369 0.403223 0.061 Uiso 1 1 calc R U . . .
C25 C 0.21187(17) 0.1871(2) 0.71340(9) 0.0424(5) Uani 1 1 d D . . . .
C10 C 0.6330(3) 0.9709(3) 0.44255(16) 0.0330(8) Uani 0.766(6) 1 d D . P A 1
H10A H 0.589093 1.032570 0.457385 0.040 Uiso 0.766(6) 1 calc R U P A 1
H10B H 0.672391 1.008824 0.414809 0.040 Uiso 0.766(6) 1 calc R U P A 1
C8 C 0.7138(2) 0.9192(2) 0.49142(10) 0.0318(7) Uani 0.766(6) 1 d D . P A 1
H8A H 0.766304 0.981167 0.507482 0.038 Uiso 0.766(6) 1 calc R U P A 1
H8B H 0.754344 0.853641 0.477194 0.038 Uiso 0.766(6) 1 calc R U P A 1
C27 C 0.2915(4) 0.0996(4) 0.7441(3) 0.0813(18) Uani 0.713(8) 1 d D U P B 1
H27A H 0.254446 0.046361 0.766931 0.122 Uiso 0.713(8) 1 calc R U P B 1
H27B H 0.349107 0.142286 0.769166 0.122 Uiso 0.713(8) 1 calc R U P B 1
H27C H 0.322879 0.053082 0.716357 0.122 Uiso 0.713(8) 1 calc R U P B 1
C26 C 0.1173(6) 0.1293(7) 0.6778(2) 0.111(3) Uani 0.713(8) 1 d D U P B 1
H26A H 0.141320 0.085162 0.646861 0.166 Uiso 0.713(8) 1 calc R U P B 1
H26B H 0.064888 0.190046 0.661698 0.166 Uiso 0.713(8) 1 calc R U P B 1
H26C H 0.083286 0.074614 0.701291 0.166 Uiso 0.713(8) 1 calc R U P B 1
C28 C 0.1629(6) 0.2598(5) 0.7585(3) 0.103(3) Uani 0.713(8) 1 d D U P B 1
H28A H 0.108497 0.315172 0.739004 0.154 Uiso 0.713(8) 1 calc R U P B 1
H28B H 0.220557 0.304469 0.782510 0.154 Uiso 0.713(8) 1 calc R U P B 1
H28C H 0.128971 0.205559 0.782202 0.154 Uiso 0.713(8) 1 calc R U P B 1
C8A C 0.6628(7) 0.9824(7) 0.4979(3) 0.033(2) Uani 0.234(6) 1 d D . P A 2
H8AA H 0.599506 1.035010 0.497408 0.039 Uiso 0.234(6) 1 calc R U P A 2
H8AB H 0.729069 1.028419 0.512347 0.039 Uiso 0.234(6) 1 calc R U P A 2
C10A C 0.6662(9) 0.9379(11) 0.4377(5) 0.033(3) Uani 0.234(6) 1 d D . P A 2
H10C H 0.727270 0.881914 0.438707 0.039 Uiso 0.234(6) 1 calc R U P A 2
H10D H 0.677887 1.005695 0.413109 0.039 Uiso 0.234(6) 1 calc R U P A 2
C28A C 0.0987(8) 0.2371(9) 0.7132(5) 0.068(3) Uani 0.287(8) 1 d D U P B 2
H28D H 0.056209 0.231747 0.674740 0.101 Uiso 0.287(8) 1 calc R U P B 2
H28E H 0.104263 0.320337 0.725298 0.101 Uiso 0.287(8) 1 calc R U P B 2
H28F H 0.062967 0.191274 0.739567 0.101 Uiso 0.287(8) 1 calc R U P B 2
C27A C 0.2618(13) 0.1739(18) 0.7742(5) 0.105(7) Uani 0.287(8) 1 d D U P B 2
H27D H 0.217815 0.119914 0.792980 0.157 Uiso 0.287(8) 1 calc R U P B 2
H27E H 0.265567 0.251589 0.792901 0.157 Uiso 0.287(8) 1 calc R U P B 2
H27F H 0.334909 0.141341 0.776962 0.157 Uiso 0.287(8) 1 calc R U P B 2
C26A C 0.1925(11) 0.0681(7) 0.6784(4) 0.058(3) Uani 0.287(8) 1 d D U P B 2
H26D H 0.145816 0.015552 0.696128 0.088 Uiso 0.287(8) 1 calc R U P B 2
H26E H 0.262055 0.028934 0.677945 0.088 Uiso 0.287(8) 1 calc R U P B 2
H26F H 0.157590 0.085866 0.639244 0.088 Uiso 0.287(8) 1 calc R U P B 2
C1A C 0.7758(11) 1.2666(14) 0.4038(5) 0.081(3) Uani 0.471(4) 1 d D U P C -1
H1AA H 0.792682 1.351440 0.407468 0.121 Uiso 0.471(4) 1 calc R U P C -1
H1AB H 0.703447 1.252475 0.412592 0.121 Uiso 0.471(4) 1 calc R U P C -1
H1AC H 0.777867 1.240695 0.364815 0.121 Uiso 0.471(4) 1 calc R U P C -1
C1B C 0.8592(4) 1.1965(5) 0.4454(3) 0.0561(13) Uani 0.471(4) 1 d D U P C -1
C1C C 0.9149(4) 1.1054(4) 0.4259(2) 0.0556(13) Uani 0.471(4) 1 d D U P C -1
H1C H 0.904671 1.090572 0.386151 0.067 Uiso 0.471(4) 1 calc R U P C -1
C1D C 0.9853(5) 1.0345(5) 0.4620(2) 0.0632(15) Uani 0.471(4) 1 d D U P C -1
H1D H 1.021076 0.969993 0.447634 0.076 Uiso 0.471(4) 1 calc R U P C -1
C1E C 1.0027(5) 1.0593(6) 0.5197(3) 0.0712(16) Uani 0.471(4) 1 d D U P C -1
H1E H 1.050809 1.011561 0.545488 0.085 Uiso 0.471(4) 1 calc R U P C -1
C1F C 0.9502(5) 1.1530(6) 0.5393(3) 0.0697(16) Uani 0.471(4) 1 d D U P C -1
H1F H 0.963665 1.171971 0.578748 0.084 Uiso 0.471(4) 1 calc R U P C -1
C1G C 0.8769(5) 1.2206(7) 0.5014(3) 0.0581(16) Uani 0.471(4) 1 d D U P C -1
H1G H 0.839240 1.284212 0.515389 0.070 Uiso 0.471(4) 1 calc R U P C -1
N7 N 0.7936(7) 1.2609(10) 0.4235(4) 0.074(2) Uani 0.487(6) 1 d D U P D -2
C1H C 0.8429(7) 1.2430(7) 0.4702(4) 0.0784(19) Uani 0.487(6) 1 d D U P D -2
C1I C 0.9068(9) 1.2305(9) 0.5211(4) 0.089(3) Uani 0.487(6) 1 d D U P D -2
H1IA H 0.973083 1.188614 0.516412 0.133 Uiso 0.487(6) 1 calc R U P D -2
H1IB H 0.868608 1.184705 0.546395 0.133 Uiso 0.487(6) 1 calc R U P D -2
H1IC H 0.925346 1.308926 0.537701 0.133 Uiso 0.487(6) 1 calc R U P D -2

loop_
_atom_site_aniso_label
_atom_site_aniso_U_11
_atom_site_aniso_U_22
_atom_site_aniso_U_33
_atom_site_aniso_U_23
_atom_site_aniso_U_13
_atom_site_aniso_U_12
Ni1 0.02258(11) 0.01881(11) 0.01893(11) 0.00170(7) 0.00108(8) -0.00282(7)
N2 0.0223(6) 0.0199(6) 0.0203(6) 0.0032(5) 0.0019(5) -0.0010(5)
N10 0.0214(6) 0.0204(6) 0.0207(6) 0.0023(5) 0.0022(5) -0.0016(5)
N1 0.0230(6) 0.0219(6) 0.0190(6) 0.0018(5) 0.0024(5) 0.0016(5)
N6 0.0222(6) 0.0207(6) 0.0243(7) 0.0041(5) 0.0025(5) -0.0014(5)
N4 0.0246(6) 0.0234(7) 0.0227(7) 0.0053(5) 0.0023(5) -0.0030(5)
N3 0.0268(7) 0.0252(7) 0.0224(7) 0.0029(5) 0.0008(5) 0.0002(5)
N5 0.0241(6) 0.0248(7) 0.0215(7) 0.0017(5) 0.0009(5) 0.0016(5)
C1 0.0225(7) 0.0202(7) 0.0214(7) -0.0004(6) 0.0043(6) 0.0009(6)
C23 0.0222(7) 0.0198(7) 0.0225(7) 0.0008(6) 0.0024(6) -0.0017(6)
N40 0.0509(10) 0.0318(9) 0.0346(9) 0.0019(7) -0.0041(7) 0.0001(7)
C13 0.0212(7) 0.0193(7) 0.0232(7) 0.0016(6) 0.0045(6) 0.0000(6)
C2 0.0216(7) 0.0192(7) 0.0235(7) -0.0002(6) 0.0013(6) -0.0003(6)
C24 0.0214(7) 0.0186(7) 0.0222(7) -0.0002(6) 0.0018(6) -0.0009(6)
C19 0.0232(7) 0.0205(7) 0.0251(8) 0.0004(6) 0.0041(6) -0.0014(6)
C4 0.0219(7) 0.0210(7) 0.0230(7) 0.0024(6) 0.0026(6) 0.0009(6)
C14 0.0227(7) 0.0211(7) 0.0228(7) -0.0001(6) 0.0041(6) -0.0011(6)
C20 0.0229(7) 0.0227(8) 0.0282(8) -0.0014(6) 0.0021(6) -0.0040(6)
C18 0.0232(7) 0.0212(7) 0.0245(8) 0.0000(6) 0.0036(6) -0.0010(6)
C17 0.0236(8) 0.0273(8) 0.0301(8) 0.0015(7) 0.0050(6) -0.0047(6)
C3 0.0226(7) 0.0227(7) 0.0213(7) 0.0014(6) 0.0034(6) 0.0019(6)
C21 0.0243(8) 0.0231(8) 0.0246(8) -0.0020(6) 0.0003(6) -0.0006(6)
C22 0.0270(8) 0.0234(8) 0.0216(7) 0.0012(6) 0.0014(6) -0.0005(6)
C6 0.0259(8) 0.0265(8) 0.0299(9) 0.0019(7) 0.0007(7) -0.0067(6)
C40 0.0394(10) 0.0260(9) 0.0239(8) 0.0052(7) -0.0018(7) -0.0060(7)
C12 0.0291(8) 0.0253(8) 0.0267(8) 0.0089(6) 0.0046(7) -0.0030(6)
C15 0.0303(8) 0.0283(8) 0.0234(8) 0.0044(6) 0.0060(6) -0.0012(7)
C29 0.0278(8) 0.0277(8) 0.0266(8) -0.0017(7) -0.0026(7) -0.0027(6)
C9 0.0387(10) 0.0364(10) 0.0235(8) 0.0011(7) -0.0051(7) -0.0032(8)
C7 0.0308(9) 0.0405(10) 0.0316(9) 0.0035(8) -0.0057(7) -0.0079(8)
C5 0.0293(8) 0.0287(8) 0.0231(8) 0.0001(6) -0.0008(6) -0.0050(7)
C16 0.0301(8) 0.0296(9) 0.0300(9) 0.0047(7) 0.0092(7) -0.0070(7)
C11 0.0338(9) 0.0333(9) 0.0239(8) 0.0054(7) -0.0046(7) 0.0005(7)
C31 0.0418(10) 0.0400(10) 0.0269(9) 0.0025(8) -0.0049(8) -0.0061(8)
C30 0.0283(9) 0.0555(13) 0.0394(11) -0.0049(9) -0.0038(8) 0.0025(9)
C32 0.0527(12) 0.0316(10) 0.0338(10) -0.0047(8) -0.0055(9) -0.0073(9)
C25 0.0431(11) 0.0488(12) 0.0365(10) 0.0111(9) 0.0103(9) -0.0194(9)
C10 0.0340(18) 0.0273(17) 0.0378(17) 0.0088(13) 0.0062(14) -0.0075(12)
C8 0.0267(12) 0.0329(14) 0.0350(13) 0.0053(10) 0.0028(9) -0.0093(11)
C27 0.073(3) 0.059(3) 0.113(5) 0.057(3) 0.020(3) -0.010(2)
C26 0.103(5) 0.149(7) 0.072(3) 0.046(4) -0.009(3) -0.096(5)
C28 0.126(5) 0.090(4) 0.119(5) 0.005(3) 0.097(5) -0.022(3)
C8A 0.029(4) 0.022(4) 0.048(5) 0.001(3) 0.012(3) -0.004(3)
C10A 0.034(6) 0.029(6) 0.040(5) -0.004(4) 0.019(5) -0.011(4)
C28A 0.073(6) 0.064(6) 0.080(8) -0.003(5) 0.052(6) -0.028(5)
C27A 0.104(10) 0.150(13) 0.049(6) 0.056(7) -0.018(6) -0.089(10)
C26A 0.088(8) 0.034(4) 0.060(5) 0.011(4) 0.032(5) -0.027(4)
C1A 0.089(6) 0.074(5) 0.072(6) -0.005(5) -0.003(5) 0.020(4)
C1B 0.050(3) 0.042(3) 0.080(3) -0.014(2) 0.023(2) -0.004(2)
C1C 0.055(3) 0.049(3) 0.065(3) -0.013(2) 0.017(2) -0.004(2)
C1D 0.058(3) 0.059(3) 0.073(3) -0.012(3) 0.011(3) 0.004(2)
C1E 0.057(3) 0.079(4) 0.074(3) -0.010(3) 0.003(3) 0.002(3)
C1F 0.050(3) 0.085(4) 0.073(3) -0.034(3) 0.006(2) -0.008(3)
C1G 0.039(3) 0.054(3) 0.076(4) -0.040(3) -0.005(3) -0.007(2)
N7 0.064(4) 0.071(4) 0.089(5) -0.021(4) 0.020(4) -0.004(4)
C1H 0.086(4) 0.054(3) 0.096(5) -0.015(4) 0.020(4) 0.006(3)
C1I 0.109(7) 0.062(4) 0.090(5) -0.028(4) 0.003(4) 0.012(5)

loop_
_atom_type_symbol
_atom_type_description
_atom_type_scat_dispersion_real
_atom_type_scat_dispersion_imag
_atom_type_scat_source
C C 0.0033 0.0016 'International Tables Vol C Tables 4.2.6.8 and 6.1.1.4'
H H 0.0000 0.0000 'International Tables Vol C Tables 4.2.6.8 and 6.1.1.4'
N N 0.0061 0.0033 'International Tables Vol C Tables 4.2.6.8 and 6.1.1.4'
Ni Ni 0.3393 1.1124 'International Tables Vol C Tables 4.2.6.8 and 6.1.1.4'

loop_
_geom_angle_atom_site_label_1
_geom_angle_atom_site_label_2
_geom_angle_atom_site_label_3
_geom_angle
_geom_angle_site_symmetry_1
_geom_angle_site_symmetry_3
_geom_angle_publ_flag
N10 Ni1 C1 92.47(6) . . ?
N10 Ni1 C2 91.55(6) . . ?
C2 Ni1 C1 167.96(6) . . ?
C40 Ni1 N10 158.93(7) . . ?
C40 Ni1 C1 89.98(7) . . ?
C40 Ni1 C2 90.35(7) . . ?
N4 N2 C23 117.94(13) . . ?
N4 N2 C2 115.55(13) . . ?
C2 N2 C23 126.50(13) . . ?
C13 N10 Ni1 125.42(11) . . ?
C13 N10 C24 104.49(12) . . ?
C24 N10 Ni1 126.53(10) . . ?
N3 N1 C1 115.93(13) . . ?
N3 N1 C14 117.38(13) . . ?
C1 N1 C14 126.51(13) . . ?
N4 N6 C4 113.50(13) . . ?
N4 N6 C12 118.43(13) . . ?
C4 N6 C12 128.07(14) . . ?
N6 N4 N2 102.46(12) . . ?
N5 N3 N1 102.22(12) . . ?
N3 N5 C3 113.73(13) . . ?
N3 N5 C11 118.25(13) . . ?
C3 N5 C11 128.02(14) . . ?
N1 C1 Ni1 125.54(11) . . ?
N1 C1 C3 101.08(13) . . ?
C3 C1 Ni1 133.21(12) . . ?
C24 C23 N2 117.60(14) . . ?
C22 C23 N2 122.20(14) . . ?
C22 C23 C24 120.16(14) . . ?
N10 C13 C14 128.46(14) . . ?
N10 C13 C18 112.92(14) . . ?
C14 C13 C18 118.61(14) . . ?
N2 C2 Ni1 126.63(11) . . ?
N2 C2 C4 101.13(13) . . ?
C4 C2 Ni1 132.18(12) . . ?
N10 C24 C23 128.52(14) . . ?
N10 C24 C19 112.73(13) . . ?
C23 C24 C19 118.68(14) . . ?
C24 C19 C18 105.03(14) . . ?
C20 C19 C24 120.88(15) . . ?
C20 C19 C18 134.06(15) . . ?
N6 C4 C2 107.34(14) . . ?
N6 C4 C6 119.55(14) . . ?
C2 C4 C6 133.10(15) . . ?
C13 C14 N1 117.80(14) . . ?
C15 C14 N1 121.85(14) . . ?
C15 C14 C13 120.29(15) . . ?
C19 C20 H20 119.8 . . ?
C19 C20 C21 120.30(15) . . ?
C21 C20 H20 119.8 . . ?
C13 C18 C19 104.81(13) . . ?
C17 C18 C13 120.70(15) . . ?
C17 C18 C19 134.48(15) . . ?
C18 C17 H17 119.9 . . ?
C18 C17 C16 120.15(15) . . ?
C16 C17 H17 119.9 . . ?
N5 C3 C1 107.04(14) . . ?
N5 C3 C5 119.55(14) . . ?
C1 C3 C5 133.35(14) . . ?
C20 C21 C22 118.43(15) . . ?
C20 C21 C29 119.37(14) . . ?
C22 C21 C29 122.11(15) . . ?
C23 C22 C21 121.47(15) . . ?
C23 C22 H22 119.3 . . ?
C21 C22 H22 119.3 . . ?
C4 C6 H6AA 109.5 . . ?
C4 C6 H6AB 109.5 . . ?
C4 C6 H6BC 109.4 . . ?
C4 C6 H6BD 109.4 . . ?
C4 C6 C8 110.87(15) . . ?
C4 C6 C8A 111.0(3) . . ?
H6AA C6 H6AB 108.1 . . ?
H6BC C6 H6BD 108.0 . . ?
C8 C6 H6AA 109.5 . . ?
C8 C6 H6AB 109.5 . . ?
C8A C6 H6BC 109.4 . . ?
C8A C6 H6BD 109.4 . . ?
N40 C40 Ni1 167.80(18) . . ?
N6 C12 H12A 109.8 . . ?
N6 C12 H12B 109.8 . . ?
N6 C12 H12C 109.6 . . ?
N6 C12 H12D 109.6 . . ?
N6 C12 C10 109.28(18) . . ?
N6 C12 C10A 110.4(5) . . ?
H12A C12 H12B 108.3 . . ?
H12C C12 H12D 108.1 . . ?
C10 C12 H12A 109.8 . . ?
C10 C12 H12B 109.8 . . ?
C10A C12 H12C 109.6 . . ?
C10A C12 H12D 109.6 . . ?
C14 C15 H15 119.2 . . ?
C14 C15 C16 121.57(16) . . ?
C16 C15 H15 119.2 . . ?
C21 C29 C30 108.61(14) . . ?
C31 C29 C21 112.18(14) . . ?
C31 C29 C30 108.31(16) . . ?
C31 C29 C32 108.18(16) . . ?
C32 C29 C21 109.86(14) . . ?
C32 C29 C30 109.66(16) . . ?
H9A C9 H9B 108.2 . . ?
C7 C9 H9A 109.7 . . ?
C7 C9 H9B 109.7 . . ?
C11 C9 H9A 109.7 . . ?
C11 C9 H9B 109.7 . . ?
C11 C9 C7 109.80(16) . . ?
C9 C7 H7A 109.5 . . ?
C9 C7 H7B 109.5 . . ?
C9 C7 C5 110.54(15) . . ?
H7A C7 H7B 108.1 . . ?
C5 C7 H7A 109.5 . . ?
C5 C7 H7B 109.5 . . ?
C3 C5 C7 111.83(14) . . ?
C3 C5 H5A 109.2 . . ?
C3 C5 H5B 109.2 . . ?
C7 C5 H5A 109.2 . . ?
C7 C5 H5B 109.2 . . ?
H5A C5 H5B 107.9 . . ?
C17 C16 C15 118.66(15) . . ?
C17 C16 C25 121.77(16) . . ?
C15 C16 C25 119.56(16) . . ?
N5 C11 C9 108.50(14) . . ?
N5 C11 H11A 110.0 . . ?
N5 C11 H11B 110.0 . . ?
C9 C11 H11A 110.0 . . ?
C9 C11 H11B 110.0 . . ?
H11A C11 H11B 108.4 . . ?
C29 C31 H31A 109.5 . . ?
C29 C31 H31B 109.5 . . ?
C29 C31 H31C 109.5 . . ?
H31A C31 H31B 109.5 . . ?
H31A C31 H31C 109.5 . . ?
H31B C31 H31C 109.5 . . ?
C29 C30 H30A 109.5 . . ?
C29 C30 H30B 109.5 . . ?
C29 C30 H30C 109.5 . . ?
H30A C30 H30B 109.5 . . ?
H30A C30 H30C 109.5 . . ?
H30B C30 H30C 109.5 . . ?
C29 C32 H32A 109.5 . . ?
C29 C32 H32B 109.5 . . ?
C29 C32 H32C 109.5 . . ?
H32A C32 H32B 109.5 . . ?
H32A C32 H32C 109.5 . . ?
H32B C32 H32C 109.5 . . ?
C16 C25 C28 107.7(2) . . ?
C16 C25 C26A 108.2(3) . . ?
C27 C25 C16 109.8(2) . . ?
C27 C25 C28 108.5(4) . . ?
C26 C25 C16 113.0(2) . . ?
C26 C25 C27 112.9(4) . . ?
C26 C25 C28 104.7(4) . . ?
C28A C25 C16 106.9(4) . . ?
C28A C25 C26A 104.8(6) . . ?
C27A C25 C16 114.6(4) . . ?
C27A C25 C28A 105.9(9) . . ?
C27A C25 C26A 115.6(9) . . ?
C12 C10 H10A 109.5 . . ?
C12 C10 H10B 109.5 . . ?
C12 C10 C8 110.9(2) . . ?
H10A C10 H10B 108.0 . . ?
C8 C10 H10A 109.5 . . ?
C8 C10 H10B 109.5 . . ?
C6 C8 H8A 109.7 . . ?
C6 C8 H8B 109.7 . . ?
C10 C8 C6 109.9(2) . . ?
C10 C8 H8A 109.7 . . ?
C10 C8 H8B 109.7 . . ?
H8A C8 H8B 108.2 . . ?
C25 C27 H27A 109.5 . . ?
C25 C27 H27B 109.5 . . ?
C25 C27 H27C 109.5 . . ?
H27A C27 H27B 109.5 . . ?
H27A C27 H27C 109.5 . . ?
H27B C27 H27C 109.5 . . ?
C25 C26 H26A 109.5 . . ?
C25 C26 H26B 109.5 . . ?
C25 C26 H26C 109.5 . . ?
H26A C26 H26B 109.5 . . ?
H26A C26 H26C 109.5 . . ?
H26B C26 H26C 109.5 . . ?
C25 C28 H28A 109.5 . . ?
C25 C28 H28B 109.5 . . ?
C25 C28 H28C 109.5 . . ?
H28A C28 H28B 109.5 . . ?
H28A C28 H28C 109.5 . . ?
H28B C28 H28C 109.5 . . ?
C6 C8A H8AA 109.9 . . ?
C6 C8A H8AB 109.9 . . ?
H8AA C8A H8AB 108.3 . . ?
C10A C8A C6 109.0(7) . . ?
C10A C8A H8AA 109.9 . . ?
C10A C8A H8AB 109.9 . . ?
C12 C10A H10C 109.6 . . ?
C12 C10A H10D 109.6 . . ?
C8A C10A C12 110.2(7) . . ?
C8A C10A H10C 109.6 . . ?
C8A C10A H10D 109.6 . . ?
H10C C10A H10D 108.1 . . ?
C25 C28A H28D 109.5 . . ?
C25 C28A H28E 109.5 . . ?
C25 C28A H28F 109.5 . . ?
H28D C28A H28E 109.5 . . ?
H28D C28A H28F 109.5 . . ?
H28E C28A H28F 109.5 . . ?
C25 C27A H27D 109.5 . . ?
C25 C27A H27E 109.5 . . ?
C25 C27A H27F 109.5 . . ?
H27D C27A H27E 109.5 . . ?
H27D C27A H27F 109.5 . . ?
H27E C27A H27F 109.5 . . ?
C25 C26A H26D 109.5 . . ?
C25 C26A H26E 109.5 . . ?
C25 C26A H26F 109.5 . . ?
H26D C26A H26E 109.5 . . ?
H26D C26A H26F 109.5 . . ?
H26E C26A H26F 109.5 . . ?
H1AA C1A H1AB 109.5 . . ?
H1AA C1A H1AC 109.5 . . ?
H1AB C1A H1AC 109.5 . . ?
C1B C1A H1AA 109.5 . . ?
C1B C1A H1AB 109.5 . . ?
C1B C1A H1AC 109.5 . . ?
C1C C1B C1A 120.0(7) . . ?
C1G C1B C1A 121.0(7) . . ?
C1G C1B C1C 119.0(6) . . ?
C1B C1C H1C 118.9 . . ?
C1B C1C C1D 122.2(5) . . ?
C1D C1C H1C 118.9 . . ?
C1C C1D H1D 120.7 . . ?
C1C C1D C1E 118.6(5) . . ?
C1E C1D H1D 120.7 . . ?
C1D C1E H1E 120.2 . . ?
C1F C1E C1D 119.6(6) . . ?
C1F C1E H1E 120.2 . . ?
C1E C1F H1F 120.0 . . ?
C1E C1F C1G 120.0(6) . . ?
C1G C1F H1F 120.0 . . ?
C1B C1G C1F 120.6(6) . . ?
C1B C1G H1G 119.7 . . ?
C1F C1G H1G 119.7 . . ?
N7 C1H C1I 173.7(11) . . ?
C1H C1I H1IA 109.5 . . ?
C1H C1I H1IB 109.5 . . ?
C1H C1I H1IC 109.5 . . ?
H1IA C1I H1IB 109.5 . . ?
H1IA C1I H1IC 109.5 . . ?
H1IB C1I H1IC 109.5 . . ?

loop_
_geom_bond_atom_site_label_1
_geom_bond_atom_site_label_2
_geom_bond_distance
_geom_bond_site_symmetry_2
_geom_bond_publ_flag
Ni1 N10 1.8718(13) . ?
Ni1 C1 1.9340(15) . ?
Ni1 C2 1.9290(16) . ?
Ni1 C40 1.8501(18) . ?
N2 N4 1.3414(18) . ?
N2 C23 1.423(2) . ?
N2 C2 1.384(2) . ?
N10 C13 1.375(2) . ?
N10 C24 1.377(2) . ?
N1 N3 1.3397(18) . ?
N1 C1 1.379(2) . ?
N1 C14 1.422(2) . ?
N6 N4 1.3202(19) . ?
N6 C4 1.358(2) . ?
N6 C12 1.476(2) . ?
N3 N5 1.3205(19) . ?
N5 C3 1.357(2) . ?
N5 C11 1.473(2) . ?
C1 C3 1.407(2) . ?
C23 C24 1.391(2) . ?
C23 C22 1.391(2) . ?
N40 C40 1.147(2) . ?
C13 C14 1.392(2) . ?
C13 C18 1.419(2) . ?
C2 C4 1.402(2) . ?
C24 C19 1.418(2) . ?
C19 C20 1.390(2) . ?
C19 C18 1.445(2) . ?
C4 C6 1.498(2) . ?
C14 C15 1.384(2) . ?
C20 H20 0.9500 . ?
C20 C21 1.400(2) . ?
C18 C17 1.395(2) . ?
C17 H17 0.9500 . ?
C17 C16 1.397(2) . ?
C3 C5 1.498(2) . ?
C21 C22 1.406(2) . ?
C21 C29 1.535(2) . ?
C22 H22 0.9500 . ?
C6 H6AA 0.9900 . ?
C6 H6AB 0.9900 . ?
C6 H6BC 0.9900 . ?
C6 H6BD 0.9900 . ?
C6 C8 1.526(3) . ?
C6 C8A 1.572(7) . ?
C12 H12A 0.9900 . ?
C12 H12B 0.9900 . ?
C12 H12C 0.9900 . ?
C12 H12D 0.9900 . ?
C12 C10 1.518(4) . ?
C12 C10A 1.547(10) . ?
C15 H15 0.9500 . ?
C15 C16 1.403(2) . ?
C29 C31 1.533(3) . ?
C29 C30 1.536(3) . ?
C29 C32 1.534(3) . ?
C9 H9A 0.9900 . ?
C9 H9B 0.9900 . ?
C9 C7 1.525(3) . ?
C9 C11 1.518(3) . ?
C7 H7A 0.9900 . ?
C7 H7B 0.9900 . ?
C7 C5 1.537(2) . ?
C5 H5A 0.9900 . ?
C5 H5B 0.9900 . ?
C16 C25 1.538(2) . ?
C11 H11A 0.9900 . ?
C11 H11B 0.9900 . ?
C31 H31A 0.9800 . ?
C31 H31B 0.9800 . ?
C31 H31C 0.9800 . ?
C30 H30A 0.9800 . ?
C30 H30B 0.9800 . ?
C30 H30C 0.9800 . ?
C32 H32A 0.9800 . ?
C32 H32B 0.9800 . ?
C32 H32C 0.9800 . ?
C25 C27 1.501(5) . ?
C25 C26 1.484(5) . ?
C25 C28 1.561(5) . ?
C25 C28A 1.528(10) . ?
C25 C27A 1.484(9) . ?
C25 C26A 1.576(8) . ?
C10 H10A 0.9900 . ?
C10 H10B 0.9900 . ?
C10 C8 1.522(4) . ?
C8 H8A 0.9900 . ?
C8 H8B 0.9900 . ?
C27 H27A 0.9800 . ?
C27 H27B 0.9800 . ?
C27 H27C 0.9800 . ?
C26 H26A 0.9800 . ?
C26 H26B 0.9800 . ?
C26 H26C 0.9800 . ?
C28 H28A 0.9800 . ?
C28 H28B 0.9800 . ?
C28 H28C 0.9800 . ?
C8A H8AA 0.9900 . ?
C8A H8AB 0.9900 . ?
C8A C10A 1.527(11) . ?
C10A H10C 0.9900 . ?
C10A H10D 0.9900 . ?
C28A H28D 0.9800 . ?
C28A H28E 0.9800 . ?
C28A H28F 0.9800 . ?
C27A H27D 0.9800 . ?
C27A H27E 0.9800 . ?
C27A H27F 0.9800 . ?
C26A H26D 0.9800 . ?
C26A H26E 0.9800 . ?
C26A H26F 0.9800 . ?
C1A H1AA 0.9800 . ?
C1A H1AB 0.9800 . ?
C1A H1AC 0.9800 . ?
C1A C1B 1.530(11) . ?
C1B C1C 1.368(6) . ?
C1B C1G 1.344(8) . ?
C1C H1C 0.9500 . ?
C1C C1D 1.376(7) . ?
C1D H1D 0.9500 . ?
C1D C1E 1.383(7) . ?
C1E H1E 0.9500 . ?
C1E C1F 1.370(7) . ?
C1F H1F 0.9500 . ?
C1F C1G 1.399(8) . ?
C1G H1G 0.9500 . ?
N7 C1H 1.194(7) . ?
C1H C1I 1.340(7) . ?
C1I H1IA 0.9800 . ?
C1I H1IB 0.9800 . ?
C1I H1IC 0.9800 . ?

loop_
_geom_torsion_atom_site_label_1
_geom_torsion_atom_site_label_2
_geom_torsion_atom_site_label_3
_geom_torsion_atom_site_label_4
_geom_torsion
_geom_torsion_site_symmetry_1
_geom_torsion_site_symmetry_2
_geom_torsion_site_symmetry_3
_geom_torsion_site_symmetry_4
_geom_torsion_publ_flag
Ni1 N10 C13 C14 -20.3(2) . . . . ?
Ni1 N10 C13 C18 158.86(11) . . . . ?
Ni1 N10 C24 C23 17.6(2) . . . . ?
Ni1 N10 C24 C19 -159.17(11) . . . . ?
Ni1 C1 C3 N5 -175.32(12) . . . . ?
Ni1 C1 C3 C5 7.5(3) . . . . ?
Ni1 C2 C4 N6 178.45(12) . . . . ?
Ni1 C2 C4 C6 -0.1(3) . . . . ?
N2 C23 C24 N10 -2.1(2) . . . . ?
N2 C23 C24 C19 174.56(14) . . . . ?
N2 C23 C22 C21 -175.08(15) . . . . ?
N2 C2 C4 N6 1.28(16) . . . . ?
N2 C2 C4 C6 -177.24(17) . . . . ?
N10 Ni1 C40 N40 0.7(9) . . . . ?
N10 C13 C14 N1 2.0(2) . . . . ?
N10 C13 C14 C15 179.25(16) . . . . ?
N10 C13 C18 C19 1.14(18) . . . . ?
N10 C13 C18 C17 -177.98(15) . . . . ?
N10 C24 C19 C20 178.71(14) . . . . ?
N10 C24 C19 C18 0.39(18) . . . . ?
N1 N3 N5 C3 -0.49(17) . . . . ?
N1 N3 N5 C11 179.63(14) . . . . ?
N1 C1 C3 N5 0.09(16) . . . . ?
N1 C1 C3 C5 -177.05(17) . . . . ?
N1 C14 C15 C16 176.07(15) . . . . ?
N6 C4 C6 C8 -17.9(2) . . . . ?
N6 C4 C6 C8A 21.9(4) . . . . ?
N6 C12 C10 C8 43.2(3) . . . . ?
N6 C12 C10A C8A -43.3(10) . . . . ?
N4 N2 C23 C24 172.93(14) . . . . ?
N4 N2 C23 C22 -9.4(2) . . . . ?
N4 N2 C2 Ni1 -178.49(11) . . . . ?
N4 N2 C2 C4 -1.10(17) . . . . ?
N4 N6 C4 C2 -1.18(18) . . . . ?
N4 N6 C4 C6 177.57(14) . . . . ?
N4 N6 C12 C10 169.6(2) . . . . ?
N4 N6 C12 C10A -167.1(5) . . . . ?
N3 N1 C1 Ni1 175.47(11) . . . . ?
N3 N1 C1 C3 -0.42(17) . . . . ?
N3 N1 C14 C13 -171.62(14) . . . . ?
N3 N1 C14 C15 11.2(2) . . . . ?
N3 N5 C3 C1 0.26(18) . . . . ?
N3 N5 C3 C5 177.87(14) . . . . ?
N3 N5 C11 C9 -160.10(15) . . . . ?
N5 C3 C5 C7 14.8(2) . . . . ?
C1 Ni1 N10 C13 18.55(13) . . . . ?
C1 Ni1 N10 C24 173.92(13) . . . . ?
C1 Ni1 C40 N40 -96.1(8) . . . . ?
C1 N1 N3 N5 0.57(17) . . . . ?
C1 N1 C14 C13 13.6(2) . . . . ?
C1 N1 C14 C15 -163.65(15) . . . . ?
C1 C3 C5 C7 -168.32(17) . . . . ?
C23 N2 N4 N6 179.44(13) . . . . ?
C23 N2 C2 Ni1 2.6(2) . . . . ?
C23 N2 C2 C4 180.00(14) . . . . ?
C23 C24 C19 C20 1.5(2) . . . . ?
C23 C24 C19 C18 -176.77(14) . . . . ?
C13 N10 C24 C23 177.10(16) . . . . ?
C13 N10 C24 C19 0.29(17) . . . . ?
C13 C14 C15 C16 -1.1(3) . . . . ?
C13 C18 C17 C16 -1.7(3) . . . . ?
C2 Ni1 N10 C13 -172.80(13) . . . . ?
C2 Ni1 N10 C24 -17.43(13) . . . . ?
C2 Ni1 C40 N40 95.9(8) . . . . ?
C2 N2 N4 N6 0.44(17) . . . . ?
C2 N2 C23 C24 -8.2(2) . . . . ?
C2 N2 C23 C22 169.53(15) . . . . ?
C2 C4 C6 C8 160.43(19) . . . . ?
C2 C4 C6 C8A -159.7(4) . . . . ?
C24 N10 C13 C14 179.90(16) . . . . ?
C24 N10 C13 C18 -0.90(17) . . . . ?
C24 C23 C22 C21 2.6(2) . . . . ?
C24 C19 C20 C21 0.8(2) . . . . ?
C24 C19 C18 C13 -0.88(17) . . . . ?
C24 C19 C18 C17 178.07(18) . . . . ?
C19 C20 C21 C22 -1.5(2) . . . . ?
C19 C20 C21 C29 -178.12(15) . . . . ?
C19 C18 C17 C16 179.45(18) . . . . ?
C4 N6 N4 N2 0.48(17) . . . . ?
C4 N6 C12 C10 -10.5(3) . . . . ?
C4 N6 C12 C10A 12.8(5) . . . . ?
C4 C6 C8 C10 50.4(3) . . . . ?
C4 C6 C8A C10A -52.3(7) . . . . ?
C14 N1 N3 N5 -174.80(13) . . . . ?
C14 N1 C1 Ni1 -9.6(2) . . . . ?
C14 N1 C1 C3 174.46(14) . . . . ?
C14 C13 C18 C19 -179.57(14) . . . . ?
C14 C13 C18 C17 1.3(2) . . . . ?
C14 C15 C16 C17 0.6(3) . . . . ?
C14 C15 C16 C25 -177.99(17) . . . . ?
C20 C19 C18 C13 -178.87(18) . . . . ?
C20 C19 C18 C17 0.1(3) . . . . ?
C20 C21 C22 C23 -0.2(2) . . . . ?
C20 C21 C29 C31 -174.89(16) . . . . ?
C20 C21 C29 C30 65.4(2) . . . . ?
C20 C21 C29 C32 -54.5(2) . . . . ?
C18 C13 C14 N1 -177.16(14) . . . . ?
C18 C13 C14 C15 0.1(2) . . . . ?
C18 C19 C20 C21 178.56(17) . . . . ?
C18 C17 C16 C15 0.8(3) . . . . ?
C18 C17 C16 C25 179.36(17) . . . . ?
C17 C16 C25 C27 131.3(4) . . . . ?
C17 C16 C25 C26 4.2(5) . . . . ?
C17 C16 C25 C28 -110.8(4) . . . . ?
C17 C16 C25 C28A -60.4(6) . . . . ?
C17 C16 C25 C27A -177.4(11) . . . . ?
C17 C16 C25 C26A 51.9(6) . . . . ?
C3 N5 C11 C9 20.0(2) . . . . ?
C22 C23 C24 N10 -179.86(15) . . . . ?
C22 C23 C24 C19 -3.2(2) . . . . ?
C22 C21 C29 C31 8.6(2) . . . . ?
C22 C21 C29 C30 -111.09(19) . . . . ?
C22 C21 C29 C32 128.97(18) . . . . ?
C6 C8A C10A C12 64.3(10) . . . . ?
C40 Ni1 N10 C13 -77.8(2) . . . . ?
C40 Ni1 N10 C24 77.6(2) . . . . ?
C12 N6 N4 N2 -179.60(13) . . . . ?
C12 N6 C4 C2 178.91(15) . . . . ?
C12 N6 C4 C6 -2.3(2) . . . . ?
C12 C10 C8 C6 -65.5(3) . . . . ?
C15 C16 C25 C27 -50.2(4) . . . . ?
C15 C16 C25 C26 -177.2(5) . . . . ?
C15 C16 C25 C28 67.8(4) . . . . ?
C15 C16 C25 C28A 118.2(6) . . . . ?
C15 C16 C25 C27A 1.2(11) . . . . ?
C15 C16 C25 C26A -129.5(6) . . . . ?
C29 C21 C22 C23 176.35(15) . . . . ?
C9 C7 C5 C3 -45.6(2) . . . . ?
C7 C9 C11 N5 -49.7(2) . . . . ?
C11 N5 C3 C1 -179.88(15) . . . . ?
C11 N5 C3 C5 -2.3(2) . . . . ?
C11 C9 C7 C5 65.3(2) . . . . ?
C1A C1B C1C C1D -175.5(8) . . . . ?
C1A C1B C1G C1F 177.4(8) . . . . ?
C1B C1C C1D C1E -2.3(9) . . . . ?
C1C C1B C1G C1F -0.6(9) . . . . ?
C1C C1D C1E C1F -0.1(10) . . . . ?
C1D C1E C1F C1G 2.0(10) . . . . ?
C1E C1F C1G C1B -1.7(10) . . . . ?
C1G C1B C1C C1D 2.6(9) . . . . ?
